data_4517959
loop_
_publ_author_name
'Adamovskyi, Mykhailo I.'
'Avramenko, Mykola M.'
'Volochnyuk, Dmitriy M.'
'Ryabukhin, Sergey V.'

_publ_section_title
;
 Fluoral Hydrate: A Perspective Substrate for the Castagnoli-Cushman
 Reaction.
;
_journal_issue 33
_journal_name_full 'ACS omega'
_journal_page_first 20932
_journal_page_last 20942
_journal_paper_doi 10.1021/acsomega.0c02394
_journal_volume 5
_journal_year 2020
_chemical_absolute_configuration unk
_chemical_formula_moiety 'C20 H18 F3 N O4'
_chemical_formula_sum 'C20 H18 F3 N O4'
_chemical_formula_weight 393.35
_space_group_crystal_system monoclinic
_space_group_IT_number 4
_space_group_name_Hall 'P 2yb'
_space_group_name_H-M_alt 'P 1 21 1'
_atom_sites_solution_hydrogens mixed
_audit_creation_method SHELXL-2016/4
_cell_angle_alpha 90
_cell_angle_beta 117.789(8)
_cell_angle_gamma 90
_cell_formula_units_Z 2
_cell_length_a 10.547(3)
_cell_length_b 9.089(2)
_cell_length_c 10.569(3)
_cell_measurement_reflns_used 429
_cell_measurement_temperature 173(2)
_cell_measurement_theta_max 20.39
_cell_measurement_theta_min 3.13
_cell_volume 896.3(4)
_computing_cell_refinement 'Bruker SMART'
_computing_data_collection 'Bruker SMART'
_computing_data_reduction 'Bruker SAINT'
_computing_molecular_graphics 'Bruker SHELXTL'
_computing_publication_material 'Bruker SHELXTL'
_computing_structure_refinement 'SHELXL-2016/4 (Sheldrick, 2016)'
_computing_structure_solution 'Bruker SHELXTL'
_diffrn_ambient_temperature 173(2)
_diffrn_measured_fraction_theta_full 1.000
_diffrn_measured_fraction_theta_max 0.995
_diffrn_measurement_device_type 'CCD area detector'
_diffrn_measurement_method 'omega scans'
_diffrn_radiation_monochromator graphite
_diffrn_radiation_source 'sealed tube'
_diffrn_radiation_type MoK\a
_diffrn_radiation_wavelength 0.71073
_diffrn_reflns_av_R_equivalents 0.0603
_diffrn_reflns_av_unetI/netI 0.0840
_diffrn_reflns_Laue_measured_fraction_full 1.000
_diffrn_reflns_Laue_measured_fraction_max 0.995
_diffrn_reflns_limit_h_max 13
_diffrn_reflns_limit_h_min -13
_diffrn_reflns_limit_k_max 11
_diffrn_reflns_limit_k_min -11
_diffrn_reflns_limit_l_max 13
_diffrn_reflns_limit_l_min -13
_diffrn_reflns_number 9869
_diffrn_reflns_point_group_measured_fraction_full 0.991
_diffrn_reflns_point_group_measured_fraction_max 0.975
_diffrn_reflns_theta_full 25.242
_diffrn_reflns_theta_max 26.532
_diffrn_reflns_theta_min 2.178
_exptl_absorpt_coefficient_mu 0.122
_exptl_absorpt_correction_T_max 0.99
_exptl_absorpt_correction_T_min 0.77
_exptl_absorpt_correction_type numerical
_exptl_absorpt_process_details SADABS
_exptl_crystal_colour 'pale brown'
_exptl_crystal_density_diffrn 1.458
_exptl_crystal_description plate
_exptl_crystal_F_000 408
_exptl_crystal_size_max 0.290
_exptl_crystal_size_mid 0.220
_exptl_crystal_size_min 0.070
_refine_diff_density_max 0.193
_refine_diff_density_min -0.201
_refine_diff_density_rms 0.044
_refine_ls_abs_structure_details
;
 Flack x determined using 876 quotients [(I+)-(I-)]/[(I+)+(I-)]
 (Parsons, Flack and Wagner, Acta Cryst. B69 (2013) 249-259).
;
_refine_ls_abs_structure_Flack -0.3(8)
_refine_ls_extinction_method none
_refine_ls_goodness_of_fit_ref 0.987
_refine_ls_hydrogen_treatment mixed
_refine_ls_matrix_type full
_refine_ls_number_parameters 258
_refine_ls_number_reflns 3657
_refine_ls_number_restraints 1
_refine_ls_restrained_S_all 0.987
_refine_ls_R_factor_all 0.0816
_refine_ls_R_factor_gt 0.0474
_refine_ls_shift/su_max 0.000
_refine_ls_shift/su_mean 0.000
_refine_ls_structure_factor_coef Fsqd
_refine_ls_weighting_details 'w=1/[\s^2^(Fo^2^)+(0.0265P)^2^] where P=(Fo^2^+2Fc^2^)/3'
_refine_ls_weighting_scheme calc
_refine_ls_wR_factor_gt 0.0793
_refine_ls_wR_factor_ref 0.0907
_reflns_Friedel_coverage 0.838
_reflns_Friedel_fraction_full 0.980
_reflns_Friedel_fraction_max 0.951
_reflns_number_gt 2594
_reflns_number_total 3657
_reflns_threshold_expression 'I > 2\s(I)'
_cod_data_source_file ao0c02394_si_003.cif
_cod_data_source_block xray103
_cod_depositor_comments 'Adding full bibliography for 4517958--4517959.cif.'
_cod_original_cell_volume 896.2(4)
_cod_original_sg_symbol_H-M 'P 21'
_cod_database_code 4517959
_shelx_shelxl_version_number 2016/4
_shelx_space_group_comment
;
The symmetry employed for this shelxl refinement is uniquely defined
by the following loop, which should always be used as a source of
symmetry information in preference to the above space-group names.
They are only intended as comments.
;
_shelx_estimated_absorpt_t_min 0.966
_shelx_estimated_absorpt_t_max 0.992

loop_
_space_group_symop_operation_xyz
'x, y, z'
'-x, y+1/2, -z'

loop_
_atom_site_label
_atom_site_type_symbol
_atom_site_fract_x
_atom_site_fract_y
_atom_site_fract_z
_atom_site_U_iso_or_equiv
_atom_site_adp_type
_atom_site_occupancy
_atom_site_site_symmetry_order
_atom_site_calc_flag
_atom_site_refinement_flags_posn
_atom_site_refinement_flags_adp
_atom_site_refinement_flags_occupancy
_atom_site_disorder_assembly
_atom_site_disorder_group
F1 F 1.1561(2) 0.2397(3) 0.4321(3) 0.0464(7) Uani 1 1 d . . . . .
F2 F 1.1481(2) 0.0290(3) 0.3384(3) 0.0395(6) Uani 1 1 d . . . . .
F3 F 1.1935(2) 0.2218(3) 0.2505(3) 0.0489(8) Uani 1 1 d . . . . .
O1 O 0.8817(3) 0.5738(3) 0.2254(3) 0.0407(8) Uani 1 1 d . . . . .
O2 O 0.8471(3) -0.1547(3) 0.3009(3) 0.0353(8) Uani 1 1 d . . . . .
O3 O 0.8490(3) -0.0917(3) 0.0973(3) 0.0313(7) Uani 1 1 d . . . . .
O4 O 0.4852(3) 0.1089(3) -0.4438(3) 0.0369(8) Uani 1 1 d . . . . .
N1 N 0.9224(3) 0.3441(3) 0.1747(3) 0.0241(8) Uani 1 1 d . . . . .
C1 C 0.8924(4) 0.4414(4) 0.2544(4) 0.0283(10) Uani 1 1 d . . . . .
C2 C 0.8559(4) 0.3832(4) 0.3659(4) 0.0287(10) Uani 1 1 d . . . . .
H2A H 0.843454 0.464798 0.421206 0.034 Uiso 1 1 calc R U . . .
H2B H 0.932405 0.317014 0.432789 0.034 Uiso 1 1 calc R U . . .
C3 C 0.7168(4) 0.2996(4) 0.2838(4) 0.0254(10) Uani 1 1 d . . . . .
C4 C 0.7190(4) 0.1641(4) 0.2225(4) 0.0231(9) Uani 1 1 d . . . . .
C5 C 0.8660(4) 0.0983(4) 0.2645(4) 0.0241(9) Uani 1 1 d . . . . .
H5 H 0.920634 0.095814 0.371275 0.029 Uiso 1 1 calc R U . . .
C6 C 0.9545(4) 0.1878(4) 0.2085(4) 0.0237(9) Uani 1 1 d . . . . .
H6 H 0.937191 0.139724 0.116741 0.028 Uiso 1 1 calc R U . . .
C7 C 0.5872(4) 0.3646(5) 0.2525(5) 0.0348(11) Uani 1 1 d . . . . .
H7 H 0.585355 0.455763 0.295515 0.042 Uiso 1 1 calc R U . . .
C8 C 0.4607(5) 0.2980(5) 0.1592(5) 0.0362(11) Uani 1 1 d . . . . .
H8 H 0.371966 0.343159 0.138920 0.043 Uiso 1 1 calc R U . . .
C9 C 0.4615(4) 0.1669(5) 0.0953(5) 0.0359(11) Uani 1 1 d . . . . .
H9 H 0.373946 0.122873 0.028644 0.043 Uiso 1 1 calc R U . . .
C10 C 0.5917(4) 0.0988(5) 0.1288(4) 0.0278(10) Uani 1 1 d . . . . .
H10 H 0.592683 0.006715 0.086677 0.033 Uiso 1 1 calc R U . . .
C11 C 0.8537(4) -0.0594(4) 0.2094(4) 0.0242(9) Uani 1 1 d . . . . .
C12 C 1.1133(5) 0.1710(5) 0.3077(5) 0.0311(10) Uani 1 1 d . . . . .
C13 C 0.9177(4) 0.3919(4) 0.0392(4) 0.0296(10) Uani 1 1 d . . . . .
H13A H 1.012963 0.376158 0.044616 0.036 Uiso 1 1 calc R U . . .
H13B H 0.896390 0.498525 0.026000 0.036 Uiso 1 1 calc R U . . .
C14 C 0.8064(4) 0.3098(4) -0.0878(4) 0.0258(9) Uani 1 1 d . . . . .
C15 C 0.6654(4) 0.3089(4) -0.1125(4) 0.0289(10) Uani 1 1 d . . . . .
H15 H 0.640410 0.356067 -0.047006 0.035 Uiso 1 1 calc R U . . .
C16 C 0.5607(4) 0.2397(5) -0.2323(4) 0.0310(10) Uani 1 1 d . . . . .
H16 H 0.463772 0.240977 -0.249816 0.037 Uiso 1 1 calc R U . . .
C17 C 0.5971(5) 0.1686(4) -0.3264(5) 0.0286(10) Uani 1 1 d . . . . .
C18 C 0.7383(4) 0.1639(4) -0.3000(5) 0.0316(10) Uani 1 1 d . . . . .
H18 H 0.764302 0.113105 -0.363071 0.038 Uiso 1 1 calc R U . . .
C19 C 0.8414(4) 0.2346(4) -0.1797(4) 0.0290(10) Uani 1 1 d . . . . .
H19 H 0.938809 0.231004 -0.160552 0.035 Uiso 1 1 calc R U . . .
C20 C 0.5167(5) 0.0268(6) -0.5402(5) 0.0466(13) Uani 1 1 d . . . . .
H20A H 0.579134 -0.056067 -0.489373 0.070 Uiso 1 1 calc R U . . .
H20B H 0.565219 0.090374 -0.579028 0.070 Uiso 1 1 calc R U . . .
H20C H 0.427356 -0.010390 -0.618558 0.070 Uiso 1 1 calc R U . . .
H2 H 0.843(4) -0.241(5) 0.265(5) 0.047(15) Uiso 1 1 d . . . . .

loop_
_atom_site_aniso_label
_atom_site_aniso_U_11
_atom_site_aniso_U_22
_atom_site_aniso_U_33
_atom_site_aniso_U_23
_atom_site_aniso_U_13
_atom_site_aniso_U_12
F1 0.0319(14) 0.0512(17) 0.0432(17) -0.0155(14) 0.0067(13) 0.0011(14)
F2 0.0345(15) 0.0298(14) 0.0528(17) 0.0014(13) 0.0192(13) 0.0079(11)
F3 0.0340(15) 0.0556(18) 0.064(2) 0.0123(15) 0.0287(15) 0.0003(14)
O1 0.0495(19) 0.0188(17) 0.061(2) -0.0010(15) 0.0322(18) -0.0002(14)
O2 0.053(2) 0.0160(17) 0.043(2) 0.0021(15) 0.0278(17) -0.0017(15)
O3 0.0370(17) 0.0254(16) 0.0341(17) -0.0046(14) 0.0186(15) -0.0001(14)
O4 0.0374(17) 0.0380(18) 0.0325(19) -0.0083(15) 0.0140(16) -0.0063(15)
N1 0.0243(18) 0.0178(18) 0.032(2) -0.0008(16) 0.0150(16) -0.0023(15)
C1 0.025(2) 0.019(2) 0.039(3) -0.004(2) 0.013(2) -0.0038(18)
C2 0.031(2) 0.022(2) 0.032(2) -0.0093(19) 0.014(2) -0.0021(19)
C3 0.026(2) 0.022(2) 0.030(2) -0.0005(19) 0.015(2) 0.0004(18)
C4 0.026(2) 0.020(2) 0.025(2) -0.0004(19) 0.0133(19) -0.0007(19)
C5 0.025(2) 0.018(2) 0.028(2) -0.0018(19) 0.012(2) 0.0007(19)
C6 0.025(2) 0.015(2) 0.030(2) -0.0024(18) 0.011(2) 0.0012(17)
C7 0.037(3) 0.028(3) 0.045(3) 0.002(2) 0.024(2) 0.007(2)
C8 0.027(3) 0.034(3) 0.050(3) 0.012(2) 0.021(2) 0.011(2)
C9 0.024(3) 0.031(3) 0.050(3) 0.008(2) 0.015(2) -0.002(2)
C10 0.028(2) 0.021(2) 0.035(3) 0.001(2) 0.014(2) 0.000(2)
C11 0.019(2) 0.023(2) 0.029(2) 0.002(2) 0.0101(19) 0.0019(18)
C12 0.030(2) 0.026(2) 0.041(3) 0.001(2) 0.020(2) 0.002(2)
C13 0.037(3) 0.020(2) 0.037(2) 0.0007(19) 0.021(2) -0.0043(19)
C14 0.034(2) 0.015(2) 0.031(2) 0.0039(18) 0.018(2) -0.0018(19)
C15 0.033(2) 0.024(2) 0.034(3) 0.003(2) 0.019(2) 0.004(2)
C16 0.027(2) 0.030(2) 0.037(3) 0.004(2) 0.015(2) 0.000(2)
C17 0.037(3) 0.020(2) 0.030(2) 0.0012(19) 0.017(2) -0.002(2)
C18 0.039(3) 0.025(2) 0.038(3) -0.002(2) 0.025(2) -0.001(2)
C19 0.026(2) 0.026(2) 0.037(3) 0.003(2) 0.017(2) -0.001(2)
C20 0.051(3) 0.044(3) 0.041(3) -0.012(2) 0.018(3) -0.001(3)

loop_
_atom_type_symbol
_atom_type_description
_atom_type_scat_dispersion_real
_atom_type_scat_dispersion_imag
_atom_type_scat_source
C C 0.0033 0.0016 'International Tables Vol C Tables 4.2.6.8 and 6.1.1.4'
H H 0.0000 0.0000 'International Tables Vol C Tables 4.2.6.8 and 6.1.1.4'
N N 0.0061 0.0033 'International Tables Vol C Tables 4.2.6.8 and 6.1.1.4'
O O 0.0106 0.0060 'International Tables Vol C Tables 4.2.6.8 and 6.1.1.4'
F F 0.0171 0.0103 'International Tables Vol C Tables 4.2.6.8 and 6.1.1.4'

loop_
_geom_angle_atom_site_label_1
_geom_angle_atom_site_label_2
_geom_angle_atom_site_label_3
_geom_angle
_geom_angle_site_symmetry_1
_geom_angle_site_symmetry_3
_geom_angle_publ_flag
C17 O4 C20 117.9(3) . . ?
C1 N1 C6 125.1(3) . . ?
C1 N1 C13 119.9(3) . . ?
C6 N1 C13 114.9(3) . . ?
O1 C1 N1 120.2(4) . . ?
O1 C1 C2 120.8(4) . . ?
N1 C1 C2 118.6(3) . . ?
C1 C2 C3 105.2(3) . . ?
C7 C3 C4 119.6(4) . . ?
C7 C3 C2 120.6(4) . . ?
C4 C3 C2 119.1(3) . . ?
C10 C4 C3 119.5(4) . . ?
C10 C4 C5 124.0(3) . . ?
C3 C4 C5 116.5(3) . . ?
C4 C5 C11 111.3(3) . . ?
C4 C5 C6 113.3(3) . . ?
C11 C5 C6 107.8(3) . . ?
N1 C6 C12 108.8(3) . . ?
N1 C6 C5 119.3(3) . . ?
C12 C6 C5 110.6(3) . . ?
C8 C7 C3 120.4(4) . . ?
C9 C8 C7 120.5(4) . . ?
C8 C9 C10 119.5(4) . . ?
C4 C10 C9 120.4(4) . . ?
O3 C11 O2 124.7(4) . . ?
O3 C11 C5 124.2(4) . . ?
O2 C11 C5 111.0(3) . . ?
F1 C12 F3 107.0(4) . . ?
F1 C12 F2 106.5(4) . . ?
F3 C12 F2 106.5(3) . . ?
F1 C12 C6 113.2(3) . . ?
F3 C12 C6 112.5(3) . . ?
F2 C12 C6 110.8(3) . . ?
N1 C13 C14 112.3(3) . . ?
C19 C14 C15 118.9(4) . . ?
C19 C14 C13 121.5(4) . . ?
C15 C14 C13 119.6(4) . . ?
C16 C15 C14 120.3(4) . . ?
C17 C16 C15 120.0(4) . . ?
O4 C17 C16 115.3(3) . . ?
O4 C17 C18 124.4(4) . . ?
C16 C17 C18 120.2(4) . . ?
C17 C18 C19 118.8(4) . . ?
C14 C19 C18 121.7(4) . . ?

loop_
_geom_bond_atom_site_label_1
_geom_bond_atom_site_label_2
_geom_bond_distance
_geom_bond_site_symmetry_2
_geom_bond_publ_flag
F1 C12 1.330(5) . ?
F2 C12 1.340(5) . ?
F3 C12 1.331(5) . ?
O1 C1 1.233(5) . ?
O2 C11 1.324(5) . ?
O3 C11 1.198(4) . ?
O4 C17 1.364(5) . ?
O4 C20 1.421(5) . ?
N1 C1 1.356(5) . ?
N1 C6 1.465(5) . ?
N1 C13 1.475(5) . ?
C1 C2 1.497(5) . ?
C2 C3 1.515(5) . ?
C3 C7 1.380(5) . ?
C3 C4 1.397(5) . ?
C4 C10 1.377(5) . ?
C4 C5 1.522(5) . ?
C5 C11 1.530(5) . ?
C5 C6 1.549(5) . ?
C6 C12 1.513(6) . ?
C7 C8 1.376(6) . ?
C8 C9 1.372(6) . ?
C9 C10 1.393(5) . ?
C13 C14 1.506(5) . ?
C14 C19 1.372(5) . ?
C14 C15 1.385(5) . ?
C15 C16 1.383(5) . ?
C16 C17 1.382(5) . ?
C17 C18 1.383(6) . ?
C18 C19 1.387(6) . ?
